data_2008806
loop_
_publ_author_name
'Shanmuga Sundara Raj, S.'
'Velmurugan, D.'
'Gunasekaran, K.'
'Fun, Hoong-Kun'
'Manonmani, J.'
'Kandaswamy, M.'

_publ_section_title
;{4,4'-Dimethyl-6'-morpholiniomethyl-6-mor-pholinomethyl-2,2'[1,2-ethanediylbis(iminomethylene)]diphenolato}copper(II)
 perchlorate dihydrate
;
_journal_issue 8
_journal_name_full 'Acta Crystallographica Section C'
_journal_page_first 1222
_journal_page_last 1224
_journal_paper_doi 10.1107/S0108270199005776
_journal_volume 55
_journal_year 1999
_chemical_formula_iupac '[Cu (C28 H41 N4 O4)] Cl O4, 2H2 O1'
_chemical_formula_moiety 'C28 H41 Cu1 N4 O4 1+, Cl O4 1-, 2H2 O'
_chemical_formula_sum 'C28 H45 Cl Cu N4 O10'
_chemical_formula_weight 696.67
_chemical_name_systematic
;
N,N' - Bis[2-hydroxy-3-morpholinomethyl)-5-methyl]benzyl
ethylenediamino copper(II) perchlorate. dihydrate
;
_space_group_IT_number 4
_symmetry_cell_setting monoclinic
_symmetry_space_group_name_Hall 'P 2yb'
_symmetry_space_group_name_H-M 'P 1 21 1'
_audit_creation_method SHELXL-97
_cell_angle_alpha 90.00
_cell_angle_beta 99.750(10)
_cell_angle_gamma 90.00
_cell_formula_units_Z 2
_cell_length_a 10.5460(10)
_cell_length_b 14.2290(10)
_cell_length_c 10.8070(10)
_cell_measurement_reflns_used 38
_cell_measurement_temperature 293(2)
_cell_measurement_theta_max 12.51
_cell_measurement_theta_min 5.44
_cell_volume 1598.3(2)
_computing_cell_refinement XSCANS
_computing_data_collection 'XSCANS (Siemens, 1994)'
_computing_data_reduction XSCANS
_computing_molecular_graphics SHELXTL
_computing_publication_material 'SHELXTL and PARST (Nardelli, 1995)'
_computing_structure_refinement SHELXTL
_computing_structure_solution 'SHELXTL (Sheldrick, 1997)'
_diffrn_ambient_temperature 293(2)
_diffrn_measurement_device 'Siemens P4'
_diffrn_measurement_method \q/2\q
_diffrn_radiation_monochromator graphite
_diffrn_radiation_source 'fine-focus sealed tube'
_diffrn_radiation_type MoK\a
_diffrn_radiation_wavelength 0.71073
_diffrn_reflns_av_R_equivalents 0.020
_diffrn_reflns_av_sigmaI/netI 0.0328
_diffrn_reflns_limit_h_max 13
_diffrn_reflns_limit_h_min -1
_diffrn_reflns_limit_k_max 18
_diffrn_reflns_limit_k_min -1
_diffrn_reflns_limit_l_max 13
_diffrn_reflns_limit_l_min -14
_diffrn_reflns_number 4742
_diffrn_reflns_theta_max 27.5
_diffrn_reflns_theta_min 1.91
_diffrn_standards_decay_% <3
_diffrn_standards_interval_count 97
_diffrn_standards_number 3
_exptl_absorpt_coefficient_mu 0.827
_exptl_absorpt_correction_T_max 0.768
_exptl_absorpt_correction_T_min 0.573
_exptl_absorpt_correction_type empirical
_exptl_absorpt_process_details 'via \y scans (Siemens, 1994)'
_exptl_crystal_colour 'dark green'
_exptl_crystal_density_diffrn 1.448
_exptl_crystal_density_method 'not measured'
_exptl_crystal_description 'Rectangular block'
_exptl_crystal_F_000 734
_exptl_crystal_size_max 0.78
_exptl_crystal_size_mid 0.60
_exptl_crystal_size_min 0.38
_refine_diff_density_max 0.211
_refine_diff_density_min -0.207
_refine_ls_abs_structure_details 'Flack (1983)'
_refine_ls_abs_structure_Flack -0.005(9)
_refine_ls_extinction_coef 0.0020(9)
_refine_ls_extinction_method SHELXTL
_refine_ls_goodness_of_fit_ref 1.017
_refine_ls_hydrogen_treatment mixed
_refine_ls_matrix_type full
_refine_ls_number_parameters 428
_refine_ls_number_reflns 4093
_refine_ls_number_restraints 8
_refine_ls_restrained_S_all 1.019
_refine_ls_R_factor_all 0.030
_refine_ls_R_factor_gt 0.028
_refine_ls_shift/su_max 0.001
_refine_ls_shift/su_mean 0.000
_refine_ls_structure_factor_coef Fsqd
_refine_ls_weighting_details 'calc w = 1/[\s^2^(Fo^2^)+(0.0482P)^2^] where P = (Fo^2^+2Fc^2^)/3'
_refine_ls_weighting_scheme calc
_refine_ls_wR_factor_ref 0.074
_reflns_number_gt 3821
_reflns_number_total 4093
_reflns_threshold_expression I>2\s(I)
_cod_data_source_file na1413.cif
_cod_data_source_block sha4
_cod_original_sg_symbol_H-M 'P 21'
_cod_database_code 2008806
_cod_database_fobs_code 2008806

loop_
_symmetry_equiv_pos_as_xyz
'x, y, z'
'-x, y+1/2, -z'

loop_
_atom_site_label
_atom_site_fract_x
_atom_site_fract_y
_atom_site_fract_z
_atom_site_U_iso_or_equiv
_atom_site_adp_type
_atom_site_calc_flag
_atom_site_refinement_flags
_atom_site_occupancy
_atom_site_disorder_assembly
_atom_site_disorder_group
_atom_site_type_symbol
Cu 0.31972(2) 0.16551(2) -0.00847(2) 0.02953(9) Uani d . 1 . . Cu
Cl 0.46443(8) -0.05902(7) 0.25034(7) 0.0519(2) Uani d . 1 . . Cl
O1 0.13884(16) 0.17930(16) -0.00805(14) 0.0330(4) Uani d . 1 . . O
O2 0.35738(18) 0.24989(16) 0.13207(17) 0.0377(4) Uani d . 1 . . O
O3 0.0940(3) 0.56008(18) -0.2378(3) 0.0626(7) Uani d . 1 . . O
O4 0.2245(2) 0.10801(18) 0.57896(19) 0.0496(6) Uani d . 1 . . O
O5 0.3516(4) -0.0055(5) 0.2083(4) 0.132(2) Uani d . 1 . . O
O6 0.4417(6) -0.1551(4) 0.2758(5) 0.143(2) Uani d . 1 . . O
O7 0.5406(3) -0.0576(3) 0.1543(3) 0.0823(10) Uani d . 1 . . O
O8 0.5293(5) -0.0205(3) 0.3630(3) 0.1005(13) Uani d . 1 . . O
N1 0.0414(2) 0.38025(17) -0.1350(2) 0.0345(5) Uani d . 1 . . N
N2 0.2874(2) 0.06963(17) -0.1485(2) 0.0311(5) Uani d D 1 . . N
N3 0.5059(2) 0.13332(18) -0.0048(2) 0.0332(5) Uani d D 1 . . N
N4 0.2943(2) 0.24203(16) 0.40408(19) 0.0312(4) Uani d D 1 . . N
C1 -0.0100(3) 0.4080(2) -0.2640(3) 0.0464(7) Uani d . 1 . . C
H1A -0.0947 0.4353 -0.2670 0.056 Uiso calc R 1 . . H
H1B -0.0189 0.3527 -0.3173 0.056 Uiso calc R 1 . . H
C2 0.0760(4) 0.4778(3) -0.3128(4) 0.0586(9) Uani d . 1 . . C
H2A 0.1590 0.4489 -0.3148 0.070 Uiso calc R 1 . . H
H2B 0.0387 0.4949 -0.3981 0.070 Uiso calc R 1 . . H
C3 0.1479(4) 0.5343(3) -0.1129(4) 0.0648(10) Uani d . 1 . . C
H3A 0.1595 0.5902 -0.0608 0.078 Uiso calc R 1 . . H
H3B 0.2319 0.5063 -0.1122 0.078 Uiso calc R 1 . . H
C4 0.0631(4) 0.4655(2) -0.0586(3) 0.0504(8) Uani d . 1 . . C
H4A 0.1032 0.4489 0.0260 0.060 Uiso calc R 1 . . H
H4B -0.0190 0.4950 -0.0540 0.060 Uiso calc R 1 . . H
C5 -0.0490(3) 0.3177(2) -0.0847(3) 0.0373(6) Uani d . 1 . . C
H5A -0.1343 0.3453 -0.1002 0.045 Uiso calc R 1 . . H
H5B -0.0226 0.3117 0.0054 0.045 Uiso calc R 1 . . H
C6 -0.0540(2) 0.22191(19) -0.1437(2) 0.0320(5) Uani d . 1 . . C
C7 -0.1534(3) 0.1965(2) -0.2400(3) 0.0378(6) Uani d . 1 . . C
H7A -0.2223 0.2375 -0.2618 0.045 Uiso calc R 1 . . H
C8 -0.1532(3) 0.1123(2) -0.3042(3) 0.0391(6) Uani d . 1 . . C
C9 -0.2634(3) 0.0870(3) -0.4093(4) 0.0593(9) Uani d . 1 . . C
H9A -0.2965 0.1432 -0.4523 0.089 Uiso calc R 1 . . H
H9B -0.3305 0.0565 -0.3744 0.089 Uiso calc R 1 . . H
H9C -0.2325 0.0454 -0.4675 0.089 Uiso calc R 1 . . H
C10 -0.0472(3) 0.0539(2) -0.2734(2) 0.0367(6) Uani d . 1 . . C
H10A -0.0432 -0.0013 -0.3187 0.044 Uiso calc R 1 . . H
C11 0.0539(2) 0.07563(19) -0.1760(2) 0.0315(5) Uani d . 1 . . C
C12 0.0487(2) 0.1590(2) -0.10675(19) 0.0290(5) Uani d . 1 . . C
C13 0.1696(3) 0.0132(2) -0.1473(3) 0.0364(6) Uani d . 1 . . C
H13A 0.1727 -0.0156 -0.0654 0.044 Uiso calc R 1 . . H
H13B 0.1643 -0.0365 -0.2094 0.044 Uiso calc R 1 . . H
C14 0.4055(3) 0.0144(2) -0.1464(3) 0.0433(7) Uani d . 1 . . C
H14A 0.4041 -0.0172 -0.2261 0.052 Uiso calc R 1 . . H
H14B 0.4135 -0.0326 -0.0805 0.052 Uiso calc R 1 . . H
C15 0.5163(3) 0.0827(3) -0.1222(3) 0.0456(7) Uani d . 1 . . C
H15A 0.5975 0.0494 -0.1133 0.055 Uiso calc R 1 . . H
H15B 0.5118 0.1267 -0.1914 0.055 Uiso calc R 1 . . H
C16 0.5857(3) 0.2173(2) 0.0173(2) 0.0371(6) Uani d . 1 . . C
H16A 0.5517 0.2655 -0.0427 0.045 Uiso calc R 1 . . H
H16B 0.6724 0.2026 0.0047 0.045 Uiso calc R 1 . . H
C17 0.5895(2) 0.2541(2) 0.1491(2) 0.0314(5) Uani d . 1 . . C
C18 0.4730(2) 0.26899(18) 0.1944(2) 0.0309(5) Uani d . 1 . . C
C19 0.4838(3) 0.30767(18) 0.3170(2) 0.0311(5) Uani d . 1 . . C
C20 0.6037(3) 0.3250(2) 0.3894(2) 0.0358(6) Uani d . 1 . . C
H20A 0.6079 0.3484 0.4703 0.043 Uiso calc R 1 . . H
C21 0.7169(3) 0.3084(2) 0.3444(3) 0.0378(6) Uani d . 1 . . C
C22 0.8469(3) 0.3265(3) 0.4246(3) 0.0570(9) Uani d . 1 . . C
H22A 0.9124 0.3247 0.3728 0.085 Uiso calc R 1 . . H
H22B 0.8640 0.2790 0.4883 0.085 Uiso calc R 1 . . H
H22C 0.8466 0.3871 0.4635 0.085 Uiso calc R 1 . . H
C23 0.7071(3) 0.2727(2) 0.2237(3) 0.0363(6) Uani d . 1 . . C
H23A 0.7821 0.2609 0.1918 0.044 Uiso calc R 1 . . H
C24 0.3642(3) 0.32877(19) 0.3699(3) 0.0347(5) Uani d . 1 . . C
H24A 0.3061 0.3651 0.3089 0.042 Uiso calc R 1 . . H
H24B 0.3872 0.3673 0.4444 0.042 Uiso calc R 1 . . H
C25 0.2098(3) 0.2665(2) 0.4978(2) 0.0392(6) Uani d . 1 . . C
H25A 0.1486 0.3144 0.4628 0.047 Uiso calc R 1 . . H
H25B 0.2621 0.2921 0.5727 0.047 Uiso calc R 1 . . H
C26 0.1385(3) 0.1819(3) 0.5323(3) 0.0459(8) Uani d . 1 . . C
H26A 0.0878 0.1992 0.5958 0.055 Uiso calc R 1 . . H
H26B 0.0799 0.1600 0.4590 0.055 Uiso calc R 1 . . H
C27 0.3005(4) 0.0816(2) 0.4868(3) 0.0523(8) Uani d . 1 . . C
H27A 0.2444 0.0602 0.4115 0.063 Uiso calc R 1 . . H
H27B 0.3567 0.0299 0.5186 0.063 Uiso calc R 1 . . H
C28 0.3810(3) 0.1634(3) 0.4544(3) 0.0425(6) Uani d . 1 . . C
H28A 0.4391 0.1839 0.5288 0.051 Uiso calc R 1 . . H
H28B 0.4320 0.1440 0.3921 0.051 Uiso calc R 1 . . H
O1W -0.0875(2) 0.7092(2) -0.22063(19) 0.0518(6) Uani d D 1 . . O
O2W 0.2783(3) 0.28492(18) -0.1770(2) 0.0471(6) Uani d D 1 . . O
H1W1 -0.052(4) 0.652(2) -0.230(4) 0.068(14) Uiso d D 1 . . H
H2W1 -0.126(4) 0.696(4) -0.158(3) 0.078(14) Uiso d D 1 . . H
H2W2 0.210(3) 0.311(3) -0.154(3) 0.052(11) Uiso d D 1 . . H
H1W2 0.345(4) 0.325(3) -0.170(4) 0.075(15) Uiso d D 1 . . H
H1N2 0.280(3) 0.099(2) -0.222(2) 0.028(7) Uiso d D 1 . . H
H1N3 0.536(3) 0.096(2) 0.057(3) 0.039(8) Uiso d D 1 . . H
H1N4 0.245(3) 0.227(3) 0.333(3) 0.049(10) Uiso d D 1 . . H

loop_
_atom_site_aniso_label
_atom_site_aniso_U_11
_atom_site_aniso_U_22
_atom_site_aniso_U_33
_atom_site_aniso_U_12
_atom_site_aniso_U_13
_atom_site_aniso_U_23
Cu 0.02803(13) 0.03329(14) 0.02597(12) 0.00145(15) 0.00077(9) -0.00565(13)
Cl 0.0507(4) 0.0593(5) 0.0478(4) -0.0034(4) 0.0144(3) -0.0107(4)
O1 0.0302(7) 0.0434(13) 0.0241(7) 0.0033(9) 0.0004(6) -0.0074(8)
O2 0.0281(8) 0.0471(12) 0.0359(9) 0.0021(8) 0.0000(7) -0.0164(9)
O3 0.0667(16) 0.0354(12) 0.0881(18) 0.0012(12) 0.0204(14) 0.0018(12)
O4 0.0659(14) 0.0476(13) 0.0405(10) 0.0096(12) 0.0236(10) 0.0120(10)
O5 0.065(2) 0.213(7) 0.115(3) 0.053(3) 0.005(2) -0.023(4)
O6 0.222(6) 0.097(3) 0.126(3) -0.076(4) 0.079(4) -0.017(3)
O7 0.088(2) 0.088(2) 0.0806(19) 0.030(2) 0.0421(17) 0.0303(19)
O8 0.128(3) 0.092(3) 0.0704(19) 0.006(3) -0.015(2) -0.0234(19)
N1 0.0369(11) 0.0311(11) 0.0338(11) 0.0007(9) 0.0011(9) -0.0071(9)
N2 0.0298(10) 0.0331(12) 0.0289(10) 0.0044(10) 0.0006(8) -0.0034(9)
N3 0.0316(10) 0.0390(12) 0.0275(9) 0.0037(9) 0.0009(8) -0.0051(9)
N4 0.0367(11) 0.0330(11) 0.0237(9) -0.0031(10) 0.0043(8) -0.0033(8)
C1 0.0536(17) 0.0419(16) 0.0407(14) 0.0014(14) -0.0006(13) 0.0004(13)
C2 0.073(2) 0.0439(18) 0.0610(19) 0.0046(18) 0.0185(18) 0.0082(16)
C3 0.0534(19) 0.045(2) 0.095(3) -0.0119(17) 0.0119(19) -0.027(2)
C4 0.0536(18) 0.0438(17) 0.0520(16) -0.0026(15) 0.0039(14) -0.0204(14)
C5 0.0339(12) 0.0385(14) 0.0395(13) 0.0055(12) 0.0063(11) -0.0057(11)
C6 0.0298(11) 0.0322(13) 0.0333(11) -0.0007(10) 0.0034(9) 0.0002(10)
C7 0.0293(11) 0.0382(14) 0.0424(13) -0.0013(10) -0.0038(10) 0.0061(11)
C8 0.0333(13) 0.0376(15) 0.0424(14) -0.0081(12) -0.0053(11) 0.0014(12)
C9 0.0491(18) 0.055(2) 0.063(2) -0.0075(17) -0.0205(15) -0.0059(17)
C10 0.0411(14) 0.0320(13) 0.0352(12) -0.0063(11) 0.0014(11) -0.0030(11)
C11 0.0332(12) 0.0304(13) 0.0293(11) -0.0015(11) 0.0010(9) 0.0008(10)
C12 0.0282(9) 0.0345(13) 0.0240(9) -0.0019(12) 0.0031(7) 0.0024(11)
C13 0.0390(14) 0.0290(13) 0.0397(13) 0.0010(12) 0.0024(11) -0.0029(11)
C14 0.0454(15) 0.0408(15) 0.0410(13) 0.0126(14) -0.0007(12) -0.0158(12)
C15 0.0368(13) 0.061(2) 0.0386(13) 0.0056(14) 0.0061(11) -0.0176(14)
C16 0.0341(13) 0.0445(15) 0.0331(12) 0.0018(12) 0.0067(10) -0.0017(12)
C17 0.0313(12) 0.0299(12) 0.0319(11) -0.0007(10) 0.0017(9) 0.0009(10)
C18 0.0339(12) 0.0263(12) 0.0308(11) -0.0017(10) 0.0007(9) -0.0016(10)
C19 0.0385(13) 0.0244(11) 0.0291(11) -0.0055(10) 0.0023(10) -0.0034(9)
C20 0.0440(14) 0.0335(13) 0.0268(11) -0.0077(12) -0.0031(10) 0.0007(10)
C21 0.0369(13) 0.0357(14) 0.0364(13) -0.0039(12) -0.0064(10) 0.0026(11)
C22 0.0414(16) 0.071(2) 0.0495(17) -0.0089(17) -0.0169(14) -0.0008(17)
C23 0.0311(12) 0.0347(14) 0.0417(13) -0.0002(11) 0.0022(10) 0.0031(11)
C24 0.0416(14) 0.0273(12) 0.0350(12) -0.0021(11) 0.0056(10) -0.0056(10)
C25 0.0450(15) 0.0417(15) 0.0330(13) 0.0066(13) 0.0124(11) -0.0008(11)
C26 0.0480(14) 0.053(2) 0.0388(12) 0.0055(15) 0.0150(11) 0.0071(14)
C27 0.073(2) 0.0354(15) 0.057(2) 0.0051(16) 0.0349(17) 0.0051(14)
C28 0.0483(13) 0.0354(13) 0.0468(13) 0.0088(17) 0.0166(11) 0.0042(16)
O1W 0.0530(13) 0.0738(16) 0.0289(9) 0.0158(13) 0.0076(9) 0.0092(11)
O2W 0.0480(13) 0.0395(12) 0.0548(13) 0.0032(11) 0.0117(11) 0.0002(10)

loop_
_atom_type_symbol
_atom_type_description
_atom_type_scat_dispersion_real
_atom_type_scat_dispersion_imag
_atom_type_scat_source
C C 0.0033 0.0016 'International Tables Vol C Tables 4.2.6.8 and 6.1.1.4'
H H 0.0000 0.0000 'International Tables Vol C Tables 4.2.6.8 and 6.1.1.4'
N N 0.0061 0.0033 'International Tables Vol C Tables 4.2.6.8 and 6.1.1.4'
O O 0.0106 0.0060 'International Tables Vol C Tables 4.2.6.8 and 6.1.1.4'
Cl Cl 0.1484 0.1585 'International Tables Vol C Tables 4.2.6.8 and 6.1.1.4'
Cu Cu 0.3201 1.2651 'International Tables Vol C Tables 4.2.6.8 and 6.1.1.4'

loop_
_geom_angle_atom_site_label_1
_geom_angle_atom_site_label_2
_geom_angle_atom_site_label_3
_geom_angle
_geom_angle_publ_flag
O1 Cu O2 90.38(8) y
O1 Cu N3 172.59(10) y
O2 Cu N3 93.21(8) y
O1 Cu N2 91.67(9) y
O2 Cu N2 175.89(10) y
N3 Cu N2 84.35(9) y
O8 Cl O7 112.1(3) ?
O8 Cl O5 109.1(3) ?
O7 Cl O5 107.8(2) ?
O8 Cl O6 106.3(3) ?
O7 Cl O6 106.9(3) ?
O5 Cl O6 114.7(4) ?
C12 O1 Cu 123.35(14) ?
C18 O2 Cu 125.57(17) ?
C2 O3 C3 108.8(3) ?
C26 O4 C27 110.2(2) ?
C1 N1 C4 108.2(3) ?
C1 N1 C5 110.9(2) ?
C4 N1 C5 110.0(2) ?
C14 N2 C13 114.8(2) ?
C14 N2 Cu 108.29(17) ?
C13 N2 Cu 113.21(18) ?
C14 N2 H1N2 102.3(19) ?
C13 N2 H1N2 108.5(19) ?
Cu N2 H1N2 109(2) ?
C16 N3 C15 114.5(2) ?
C16 N3 Cu 110.59(18) ?
C15 N3 Cu 107.94(17) ?
C16 N3 H1N3 105(2) ?
C15 N3 H1N3 107(2) ?
Cu N3 H1N3 112(2) ?
C28 N4 C25 109.1(2) ?
C28 N4 C24 114.0(2) ?
C25 N4 C24 110.2(2) ?
C28 N4 H1N4 112(3) ?
C25 N4 H1N4 108(2) ?
C24 N4 H1N4 103(3) ?
N1 C1 C2 111.5(3) ?
N1 C1 H1A 109.3 ?
C2 C1 H1A 109.3 ?
N1 C1 H1B 109.3 ?
C2 C1 H1B 109.3 ?
H1A C1 H1B 108.0 ?
O3 C2 C1 112.1(3) ?
O3 C2 H2A 109.2 ?
C1 C2 H2A 109.2 ?
O3 C2 H2B 109.2 ?
C1 C2 H2B 109.2 ?
H2A C2 H2B 107.9 ?
O3 C3 C4 111.6(3) ?
O3 C3 H3A 109.3 ?
C4 C3 H3A 109.3 ?
O3 C3 H3B 109.3 ?
C4 C3 H3B 109.3 ?
H3A C3 H3B 108.0 ?
N1 C4 C3 111.4(3) ?
N1 C4 H4A 109.4 ?
C3 C4 H4A 109.4 ?
N1 C4 H4B 109.4 ?
C3 C4 H4B 109.4 ?
H4A C4 H4B 108.0 ?
N1 C5 C6 111.7(2) ?
N1 C5 H5A 109.3 ?
C6 C5 H5A 109.3 ?
N1 C5 H5B 109.3 ?
C6 C5 H5B 109.3 ?
H5A C5 H5B 107.9 ?
C7 C6 C12 119.4(3) ?
C7 C6 C5 121.3(2) ?
C12 C6 C5 119.1(2) ?
C8 C7 C6 122.2(3) ?
C8 C7 H7A 118.9 ?
C6 C7 H7A 118.9 ?
C7 C8 C10 117.9(2) ?
C7 C8 C9 120.8(3) ?
C10 C8 C9 121.2(3) ?
C8 C9 H9A 109.5 ?
C8 C9 H9B 109.5 ?
H9A C9 H9B 109.5 ?
C8 C9 H9C 109.5 ?
H9A C9 H9C 109.5 ?
H9B C9 H9C 109.5 ?
C8 C10 C11 121.8(3) ?
C8 C10 H10A 119.1 ?
C11 C10 H10A 119.1 ?
C10 C11 C12 119.5(2) ?
C10 C11 C13 120.9(2) ?
C12 C11 C13 119.5(2) ?
O1 C12 C11 121.4(2) ?
O1 C12 C6 119.9(3) ?
C11 C12 C6 118.8(2) ?
N2 C13 C11 109.4(2) ?
N2 C13 H13A 109.8 ?
C11 C13 H13A 109.8 ?
N2 C13 H13B 109.8 ?
C11 C13 H13B 109.8 ?
H13A C13 H13B 108.2 ?
N2 C14 C15 106.7(3) ?
N2 C14 H14A 110.4 ?
C15 C14 H14A 110.4 ?
N2 C14 H14B 110.4 ?
C15 C14 H14B 110.4 ?
H14A C14 H14B 108.6 ?
N3 C15 C14 107.1(2) ?
N3 C15 H15A 110.3 ?
C14 C15 H15A 110.3 ?
N3 C15 H15B 110.3 ?
C14 C15 H15B 110.3 ?
H15A C15 H15B 108.5 ?
N3 C16 C17 111.2(2) ?
N3 C16 H16A 109.4 ?
C17 C16 H16A 109.4 ?
N3 C16 H16B 109.4 ?
C17 C16 H16B 109.4 ?
H16A C16 H16B 108.0 ?
C23 C17 C18 120.9(2) ?
C23 C17 C16 119.6(2) ?
C18 C17 C16 119.5(2) ?
O2 C18 C17 125.1(2) ?
O2 C18 C19 118.5(2) ?
C17 C18 C19 116.4(2) ?
C20 C19 C18 120.9(3) ?
C20 C19 C24 119.5(2) ?
C18 C19 C24 119.6(2) ?
C21 C20 C19 121.9(2) ?
C21 C20 H20A 119.0 ?
C19 C20 H20A 119.0 ?
C20 C21 C23 117.5(2) ?
C20 C21 C22 121.5(3) ?
C23 C21 C22 121.1(3) ?
C21 C22 H22A 109.5 ?
C21 C22 H22B 109.5 ?
H22A C22 H22B 109.5 ?
C21 C22 H22C 109.5 ?
H22A C22 H22C 109.5 ?
H22B C22 H22C 109.5 ?
C17 C23 C21 122.3(3) ?
C17 C23 H23A 118.8 ?
C21 C23 H23A 118.8 ?
C19 C24 N4 113.9(2) ?
C19 C24 H24A 108.8 ?
N4 C24 H24A 108.8 ?
C19 C24 H24B 108.8 ?
N4 C24 H24B 108.8 ?
H24A C24 H24B 107.7 ?
N4 C25 C26 111.2(3) ?
N4 C25 H25A 109.4 ?
C26 C25 H25A 109.4 ?
N4 C25 H25B 109.4 ?
C26 C25 H25B 109.4 ?
H25A C25 H25B 108.0 ?
O4 C26 C25 111.4(3) ?
O4 C26 H26A 109.4 ?
C25 C26 H26A 109.4 ?
O4 C26 H26B 109.4 ?
C25 C26 H26B 109.4 ?
H26A C26 H26B 108.0 ?
O4 C27 C28 111.1(3) ?
O4 C27 H27A 109.4 ?
C28 C27 H27A 109.4 ?
O4 C27 H27B 109.4 ?
C28 C27 H27B 109.4 ?
H27A C27 H27B 108.0 ?
N4 C28 C27 109.2(2) ?
N4 C28 H28A 109.8 ?
C27 C28 H28A 109.8 ?
N4 C28 H28B 109.8 ?
C27 C28 H28B 109.8 ?
H28A C28 H28B 108.3 ?
H1W1 O1W H2W1 99(4) ?
H2W2 O2W H1W2 112(4) ?

loop_
_geom_bond_atom_site_label_1
_geom_bond_atom_site_label_2
_geom_bond_site_symmetry_2
_geom_bond_distance
_geom_bond_publ_flag
Cu O1 . 1.918(2) y
Cu O2 . 1.924(2) y
Cu N3 . 2.010(2) y
Cu N2 . 2.023(2) y
Cl O8 . 1.403(3) y
Cl O7 . 1.416(3) y
Cl O5 . 1.421(4) y
Cl O6 . 1.423(5) y
O1 C12 . 1.335(3) ?
O2 C18 . 1.317(3) ?
O3 C2 . 1.418(5) ?
O3 C3 . 1.422(5) ?
O4 C26 . 1.424(4) ?
O4 C27 . 1.431(4) ?
N1 C1 . 1.461(4) ?
N1 C4 . 1.464(4) ?
N1 C5 . 1.473(4) ?
N2 C14 . 1.470(4) ?
N2 C13 . 1.481(4) ?
N2 H1N2 . 0.90(2) ?
N3 C16 . 1.458(4) ?
N3 C15 . 1.479(3) ?
N3 H1N3 . 0.86(2) ?
N4 C28 . 1.488(4) ?
N4 C25 . 1.499(3) ?
N4 C24 . 1.515(3) ?
N4 H1N4 . 0.87(2) ?
C1 C2 . 1.500(5) ?
C1 H1A . 0.9700 ?
C1 H1B . 0.9700 ?
C2 H2A . 0.9700 ?
C2 H2B . 0.9700 ?
C3 C4 . 1.511(6) ?
C3 H3A . 0.9700 ?
C3 H3B . 0.9700 ?
C4 H4A . 0.9700 ?
C4 H4B . 0.9700 ?
C5 C6 . 1.501(4) ?
C5 H5A . 0.9700 ?
C5 H5B . 0.9700 ?
C6 C7 . 1.394(3) ?
C6 C12 . 1.410(4) ?
C7 C8 . 1.385(4) ?
C7 H7A . 0.9300 ?
C8 C10 . 1.387(4) ?
C8 C9 . 1.524(4) ?
C9 H9A . 0.9600 ?
C9 H9B . 0.9600 ?
C9 H9C . 0.9600 ?
C10 C11 . 1.400(4) ?
C10 H10A . 0.9300 ?
C11 C12 . 1.408(4) ?
C11 C13 . 1.499(4) ?
C13 H13A . 0.9700 ?
C13 H13B . 0.9700 ?
C14 C15 . 1.509(5) ?
C14 H14A . 0.9700 ?
C14 H14B . 0.9700 ?
C15 H15A . 0.9700 ?
C15 H15B . 0.9700 ?
C16 C17 . 1.511(4) ?
C16 H16A . 0.9700 ?
C16 H16B . 0.9700 ?
C17 C23 . 1.385(4) ?
C17 C18 . 1.414(4) ?
C18 C19 . 1.421(3) ?
C19 C20 . 1.392(4) ?
C19 C24 . 1.500(4) ?
C20 C21 . 1.383(4) ?
C20 H20A . 0.9300 ?
C21 C23 . 1.388(4) ?
C21 C22 . 1.514(4) ?
C22 H22A . 0.9600 ?
C22 H22B . 0.9600 ?
C22 H22C . 0.9600 ?
C23 H23A . 0.9300 ?
C24 H24A . 0.9700 ?
C24 H24B . 0.9700 ?
C25 C26 . 1.499(5) ?
C25 H25A . 0.9700 ?
C25 H25B . 0.9700 ?
C26 H26A . 0.9700 ?
C26 H26B . 0.9700 ?
C27 C28 . 1.516(5) ?
C27 H27A . 0.9700 ?
C27 H27B . 0.9700 ?
C28 H28A . 0.9700 ?
C28 H28B . 0.9700 ?
O1W H1W1 . 0.90(3) ?
O1W H2W1 . 0.86(3) ?
O2W H2W2 . 0.88(3) ?
O2W H1W2 . 0.90(3) ?

loop_
_geom_hbond_atom_site_label_D
_geom_hbond_atom_site_label_H
_geom_hbond_atom_site_label_A
_geom_hbond_site_symmetry_A
_geom_hbond_distance_DH
_geom_hbond_distance_HA
_geom_hbond_distance_DA
_geom_hbond_angle_DHA
_geom_hbond_publ_flag
O1W H1W1 O3 1_555 0.91(3) 2.03(4) 2.885(4) 156(4) yes
O2W H2W2 N1 1_555 0.88(3) 2.07(3) 2.945(4) 169(3) yes
N3 H1N3 O7 1_555 0.87(3) 2.42(3) 3.203(5) 150(3) yes
N2 H1N2 O4 1_554 0.89(2) 2.14(2) 2.958(3) 154(3) yes
O2W H1W2 O7 2_655 0.90(4) 2.05(4) 2.927(5) 165(4) yes
N4 H1N4 O1W 2_545 0.88(3) 1.90(3) 2.728(3) 156(3) yes
O1W H2W1 O1 2_555 0.87(4) 1.84(3) 2.652(3) 156(4) yes
